data_1560003
loop_
_publ_author_name
'Normand, Adrien T.'
'Sosa Carrizo, E. Daiann'
'Magnoux, Corentin'
'Lobato, Esteban'
'Cattey, H\'el\`ene'
'Richard, Philippe'
'Brand\`es, St\'ephane'
'Devillers, Charles H.'
'Romieu, Anthony'
'Le Gendre, Pierre'
'Fleurat-Lessard, Paul'

_publ_section_title
;
 Reappraising Schmidpeter's bis(iminophosphoranyl)phosphides: coordination
 to transition metals and bonding analysis.
;
_journal_issue 1
_journal_name_full 'Chemical science'
_journal_page_first 253
_journal_page_last 269
_journal_paper_doi 10.1039/d0sc04736h
_journal_volume 12
_journal_year 2020
_chemical_formula_moiety 'C45 H44 Cl N4 P3 Ti'
_chemical_formula_sum 'C45 H44 Cl N4 P3 Ti'
_chemical_formula_weight 817.10
_space_group_crystal_system triclinic
_space_group_IT_number 2
_space_group_name_Hall '-P 1'
_space_group_name_H-M_alt 'P -1'
_atom_sites_solution_hydrogens geom
_atom_sites_solution_primary dual
_audit_creation_date 2020-01-22
_audit_creation_method
;
Olex2 1.2
(compiled 2018.05.29 svn.r3508 for OlexSys, GUI svn.r5506)
;
_audit_update_record
;
2020-02-19 deposited with the CCDC.	2020-10-26 downloaded from the CCDC.
;
_cell_angle_alpha 97.041(6)
_cell_angle_beta 99.249(6)
_cell_angle_gamma 98.343(6)
_cell_formula_units_Z 2
_cell_length_a 12.209(3)
_cell_length_b 12.264(3)
_cell_length_c 15.876(4)
_cell_measurement_reflns_used 2709
_cell_measurement_temperature 115
_cell_measurement_theta_max 24.81
_cell_measurement_theta_min 2.342
_cell_volume 2295.3(10)
_computing_cell_refinement 'SAINT v8.37A (Bruker, 2015)'
_computing_data_reduction 'SAINT v8.37A (Bruker, 2015)'
_computing_molecular_graphics 'Olex2 (Dolomanov et al., 2009)'
_computing_publication_material 'Olex2 (Dolomanov et al., 2009)'
_computing_structure_refinement 'XL (Sheldrick, 2008)'
_computing_structure_solution 'ShelXT (Sheldrick, 2015)'
_diffrn_ambient_temperature 115
_diffrn_detector 'CCD Plate'
_diffrn_detector_area_resol_mean '512 x 512'
_diffrn_detector_type APEX2
_diffrn_measured_fraction_theta_full 0.996
_diffrn_measured_fraction_theta_max 0.996
_diffrn_measurement_device '\k-geometry diffractometer'
_diffrn_measurement_device_type 'Nonius Kappa Apex II'
_diffrn_measurement_method '\f and \w scans'
_diffrn_radiation_collimation '0.6 mm'
_diffrn_radiation_monochromator graphite
_diffrn_radiation_probe x-ray
_diffrn_radiation_type MoK\a
_diffrn_radiation_wavelength 0.71073
_diffrn_reflns_av_R_equivalents 0.1707
_diffrn_reflns_av_unetI/netI 0.2498
_diffrn_reflns_Laue_measured_fraction_full 0.996
_diffrn_reflns_Laue_measured_fraction_max 0.996
_diffrn_reflns_limit_h_max 14
_diffrn_reflns_limit_h_min -14
_diffrn_reflns_limit_k_max 13
_diffrn_reflns_limit_k_min -14
_diffrn_reflns_limit_l_max 18
_diffrn_reflns_limit_l_min -18
_diffrn_reflns_number 25525
_diffrn_reflns_point_group_measured_fraction_full 0.996
_diffrn_reflns_point_group_measured_fraction_max 0.996
_diffrn_reflns_theta_full 25.055
_diffrn_reflns_theta_max 25.055
_diffrn_reflns_theta_min 2.608
_diffrn_source 'X-ray tube'
_diffrn_source_target Mo
_diffrn_source_type 'Siemens KFF Mo 2K-180'
_diffrn_standards_number 0
_exptl_absorpt_coefficient_mu 0.383
_exptl_absorpt_correction_T_max 0.6461
_exptl_absorpt_correction_T_min 0.4785
_exptl_absorpt_correction_type multi-scan
_exptl_absorpt_process_details
'SADABS-2016/2 (Bruker,2016/2) was used for absorption correction. wR2(int) was 0.0988 before and 0.0732 after correction. The Ratio of minimum to maximum transmission is 0.7164. The \l/2 correction factor is Not present.'
_exptl_crystal_colour colourless
_exptl_crystal_colour_primary colourless
_exptl_crystal_density_diffrn 1.182
_exptl_crystal_description plate
_exptl_crystal_F_000 852
_exptl_crystal_size_max 0.25
_exptl_crystal_size_mid 0.075
_exptl_crystal_size_min 0.025
_refine_diff_density_max 0.562
_refine_diff_density_min -0.785
_refine_diff_density_rms 0.097
_refine_ls_extinction_method none
_refine_ls_goodness_of_fit_ref 0.920
_refine_ls_hydrogen_treatment constr
_refine_ls_matrix_type full
_refine_ls_number_parameters 490
_refine_ls_number_reflns 8107
_refine_ls_number_restraints 459
_refine_ls_restrained_S_all 0.897
_refine_ls_R_factor_all 0.1959
_refine_ls_R_factor_gt 0.0708
_refine_ls_shift/su_max 0.000
_refine_ls_shift/su_mean 0.000
_refine_ls_structure_factor_coef Fsqd
_refine_ls_weighting_details 'w=1/[\s^2^(Fo^2^)+(0.0882P)^2^] where P=(Fo^2^+2Fc^2^)/3'
_refine_ls_weighting_scheme calc
_refine_ls_wR_factor_gt 0.1543
_refine_ls_wR_factor_ref 0.2049
_reflns_Friedel_coverage 0.000
_reflns_number_gt 3504
_reflns_number_total 8107
_reflns_threshold_expression 'I > 2\s(I)'
_cod_data_source_file d0sc04736h2.cif
_cod_data_source_block 6ap
_cod_depositor_comments 'Adding full bibliography for 1560000--1560012.cif.'
_cod_original_cell_volume 2295.2(9)
_cod_database_code 1560003
_shelx_shelxl_version_number 2017/1
_shelx_space_group_comment
;
The symmetry employed for this shelxl refinement is uniquely defined
by the following loop, which should always be used as a source of
symmetry information in preference to the above space-group names.
They are only intended as comments.
;
_shelx_estimated_absorpt_t_max 0.990
_shelx_estimated_absorpt_t_min 0.910
_olex2_refinement_description
;
1. Fixed Uiso
 At 1.2 times of:
  All C(H) groups
 At 1.5 times of:
  All C(H,H,H) groups
2. Rigid body (RIGU) restrains
 All non-hydrogen atoms
 with sigma for 1-2 distances of 0.004 and sigma for 1-3 distances of 0.004
3.a Aromatic/amide H refined with riding coordinates:
 C2(H2), C3(H3), C4(H4), C5(H5), C6(H6), C8(H8), C9(H9), C10(H10), C11(H11),
 C12(H12), C14(H14), C15(H15), C16(H16), C17(H17), C18(H18), C20(H20), C21(H21),
  C22(H22), C23(H23), C24(H24), C26(H26), C27(H27), C28(H28), C29(H29),
 C30(H30), C32(H32), C33(H33), C34(H34), C35(H35), C36(H36), C41(H41), C42(H42),
  C43(H43), C44(H44), C45(H45)
3.b Idealised Me refined as rotating group:
 C38(H38A,H38B,H38C), C39(H39A,H39B,H39C), C40(H40A,H40B,H40C)
;
_olex2_exptl_crystal_mounting_method 'The crystal was mounted on a mylar loop with oil'
_olex2_submission_special_instructions 'No special instructions were received'

loop_
_space_group_symop_operation_xyz
'x, y, z'
'-x, -y, -z'

loop_
_atom_site_label
_atom_site_type_symbol
_atom_site_fract_x
_atom_site_fract_y
_atom_site_fract_z
_atom_site_U_iso_or_equiv
_atom_site_adp_type
_atom_site_occupancy
_atom_site_site_symmetry_order
_atom_site_calc_flag
_atom_site_refinement_flags_posn
_atom_site_refinement_flags_adp
_atom_site_refinement_flags_occupancy
_atom_site_disorder_assembly
_atom_site_disorder_group
Ti Ti 0.16105(9) 0.40458(10) 0.72185(8) 0.0250(3) Uani 1 1 d . U . . .
Cl Cl -0.00228(13) 0.30216(16) 0.62092(12) 0.0415(5) Uani 1 1 d . U . . .
P1 P 0.36320(14) 0.56460(14) 0.68241(11) 0.0212(4) Uani 1 1 d . U . . .
P2 P 0.28590(14) 0.44386(14) 0.57171(11) 0.0239(4) Uani 1 1 d . U . . .
P3 P 0.32501(14) 0.29583(14) 0.61954(11) 0.0231(4) Uani 1 1 d . U . . .
N1 N 0.3035(4) 0.5336(4) 0.7626(3) 0.0202(12) Uani 1 1 d . U . . .
N2 N 0.2611(4) 0.2809(4) 0.6998(3) 0.0221(12) Uani 1 1 d . U . . .
N3 N 0.1192(4) 0.3765(4) 0.8142(3) 0.0245(13) Uani 1 1 d . U . . .
N4 N 0.0691(4) 0.5497(5) 0.7066(4) 0.0302(13) Uani 1 1 d . U . . .
C1 C 0.3386(5) 0.5956(5) 0.8468(4) 0.0244(14) Uani 1 1 d . U . . .
C2 C 0.3507(5) 0.7098(6) 0.8658(4) 0.0337(17) Uani 1 1 d . U . . .
H2 H 0.337172 0.751394 0.819604 0.040 Uiso 1 1 calc R . . . .
C3 C 0.3816(6) 0.7667(6) 0.9492(5) 0.047(2) Uani 1 1 d . U . . .
H3 H 0.391213 0.845768 0.959278 0.056 Uiso 1 1 calc R . . . .
C4 C 0.3984(6) 0.7077(7) 1.0173(5) 0.0441(19) Uani 1 1 d . U . . .
H4 H 0.417985 0.745557 1.074917 0.053 Uiso 1 1 calc R . . . .
C5 C 0.3866(6) 0.5948(7) 1.0011(5) 0.047(2) Uani 1 1 d . U . . .
H5 H 0.399513 0.554308 1.048029 0.056 Uiso 1 1 calc R . . . .
C6 C 0.3559(5) 0.5369(6) 0.9172(4) 0.0310(16) Uani 1 1 d . U . . .
H6 H 0.346664 0.457873 0.907638 0.037 Uiso 1 1 calc R . . . .
C7 C 0.3449(5) 0.6970(5) 0.6445(4) 0.0209(14) Uani 1 1 d . U . . .
C8 C 0.4201(6) 0.7943(5) 0.6792(4) 0.0329(17) Uani 1 1 d . U . . .
H8 H 0.482280 0.792499 0.723152 0.039 Uiso 1 1 calc R . . . .
C9 C 0.4050(6) 0.8934(6) 0.6502(5) 0.0403(18) Uani 1 1 d . U . . .
H9 H 0.458607 0.958927 0.672270 0.048 Uiso 1 1 calc R . . . .
C10 C 0.3113(6) 0.8975(6) 0.5888(4) 0.0386(18) Uani 1 1 d . U . . .
H10 H 0.299859 0.966073 0.569600 0.046 Uiso 1 1 calc R . . . .
C11 C 0.2354(6) 0.8015(6) 0.5561(4) 0.0323(16) Uani 1 1 d . U . . .
H11 H 0.171449 0.803703 0.513811 0.039 Uiso 1 1 calc R . . . .
C12 C 0.2515(5) 0.7027(6) 0.5842(4) 0.0284(16) Uani 1 1 d . U . . .
H12 H 0.197705 0.637273 0.561982 0.034 Uiso 1 1 calc R . . . .
C13 C 0.5135(5) 0.5761(5) 0.7102(4) 0.0230(14) Uani 1 1 d . U . . .
C14 C 0.5619(5) 0.5287(6) 0.7798(4) 0.0283(16) Uani 1 1 d . U . . .
H14 H 0.515687 0.493787 0.814963 0.034 Uiso 1 1 calc R . . . .
C15 C 0.6777(5) 0.5329(6) 0.7975(4) 0.0354(18) Uani 1 1 d . U . . .
H15 H 0.710359 0.501631 0.845392 0.042 Uiso 1 1 calc R . . . .
C16 C 0.7457(6) 0.5814(6) 0.7468(4) 0.0346(17) Uani 1 1 d . U . . .
H16 H 0.824796 0.583784 0.759571 0.041 Uiso 1 1 calc R . . . .
C17 C 0.6986(5) 0.6265(6) 0.6774(4) 0.0341(18) Uani 1 1 d . U . . .
H17 H 0.745749 0.660804 0.642536 0.041 Uiso 1 1 calc R . . . .
C18 C 0.5846(5) 0.6225(5) 0.6578(4) 0.0278(16) Uani 1 1 d . U . . .
H18 H 0.553194 0.651435 0.608290 0.033 Uiso 1 1 calc R . . . .
C19 C 0.2731(6) 0.1880(5) 0.5274(4) 0.0274(15) Uani 1 1 d . U . . .
C20 C 0.1584(6) 0.1441(5) 0.5076(4) 0.0315(16) Uani 1 1 d . U . . .
H20 H 0.108571 0.172868 0.541357 0.038 Uiso 1 1 calc R . . . .
C21 C 0.1170(6) 0.0595(6) 0.4396(4) 0.0398(18) Uani 1 1 d . U . . .
H21 H 0.038550 0.031056 0.427069 0.048 Uiso 1 1 calc R . . . .
C22 C 0.1866(6) 0.0151(6) 0.3892(5) 0.0435(19) Uani 1 1 d . U . . .
H22 H 0.157494 -0.045099 0.343744 0.052 Uiso 1 1 calc R . . . .
C23 C 0.3005(7) 0.0607(6) 0.4067(5) 0.046(2) Uani 1 1 d . U . . .
H23 H 0.349393 0.033165 0.371445 0.055 Uiso 1 1 calc R . . . .
C24 C 0.3432(6) 0.1455(6) 0.4746(4) 0.0374(18) Uani 1 1 d . U . . .
H24 H 0.421279 0.175527 0.485623 0.045 Uiso 1 1 calc R . . . .
C25 C 0.4739(5) 0.2875(5) 0.6419(4) 0.0281(15) Uani 1 1 d . U . . .
C26 C 0.5157(6) 0.2174(6) 0.6955(5) 0.0370(18) Uani 1 1 d . U . . .
H26 H 0.466256 0.174315 0.723954 0.044 Uiso 1 1 calc R . . . .
C27 C 0.6298(6) 0.2086(6) 0.7086(5) 0.0420(19) Uani 1 1 d . U . . .
H27 H 0.657974 0.161267 0.746885 0.050 Uiso 1 1 calc R . . . .
C28 C 0.7006(6) 0.2681(6) 0.6662(5) 0.0402(18) Uani 1 1 d . U . . .
H28 H 0.777785 0.260646 0.674266 0.048 Uiso 1 1 calc R . . . .
C29 C 0.6619(6) 0.3388(6) 0.6120(4) 0.0376(18) Uani 1 1 d . U . . .
H29 H 0.712170 0.380132 0.583064 0.045 Uiso 1 1 calc R . . . .
C30 C 0.5482(5) 0.3498(5) 0.5996(4) 0.0319(16) Uani 1 1 d . U . . .
H30 H 0.521165 0.399243 0.562630 0.038 Uiso 1 1 calc R . . . .
C31 C 0.2628(5) 0.1895(6) 0.7479(4) 0.0266(15) Uani 1 1 d . U . . .
C32 C 0.2017(6) 0.0855(6) 0.7151(5) 0.0402(19) Uani 1 1 d . U . . .
H32 H 0.158665 0.072385 0.658312 0.048 Uiso 1 1 calc R . . . .
C33 C 0.2024(7) -0.0005(7) 0.7645(5) 0.058(2) Uani 1 1 d . U . . .
H33 H 0.159714 -0.071991 0.741082 0.069 Uiso 1 1 calc R . . . .
C34 C 0.2633(7) 0.0164(7) 0.8456(5) 0.049(2) Uani 1 1 d . U . . .
H34 H 0.263285 -0.042838 0.878970 0.059 Uiso 1 1 calc R . . . .
C35 C 0.3248(6) 0.1196(7) 0.8792(5) 0.046(2) Uani 1 1 d . U . . .
H35 H 0.367441 0.131753 0.936104 0.056 Uiso 1 1 calc R . . . .
C36 C 0.3252(6) 0.2056(6) 0.8311(4) 0.0366(17) Uani 1 1 d . U . . .
H36 H 0.368544 0.276577 0.854984 0.044 Uiso 1 1 calc R . . . .
C37 C 0.0539(6) 0.3359(6) 0.8774(4) 0.0363(17) Uani 1 1 d . U . . .
C38 C 0.0089(7) 0.2123(6) 0.8490(6) 0.067(3) Uani 1 1 d . U . . .
H38A H -0.033042 0.200600 0.789629 0.101 Uiso 1 1 calc GR . . . .
H38B H -0.041179 0.185876 0.887324 0.101 Uiso 1 1 calc GR . . . .
H38C H 0.071905 0.170875 0.851613 0.101 Uiso 1 1 calc GR . . . .
C39 C 0.1284(7) 0.3562(8) 0.9669(5) 0.059(2) Uani 1 1 d . U . . .
H39A H 0.193328 0.318082 0.964994 0.088 Uiso 1 1 calc GR . . . .
H39B H 0.084847 0.327053 1.008504 0.088 Uiso 1 1 calc GR . . . .
H39C H 0.154571 0.436356 0.984685 0.088 Uiso 1 1 calc GR . . . .
C40 C -0.0456(6) 0.3986(7) 0.8786(5) 0.054(2) Uani 1 1 d . U . . .
H40A H -0.017561 0.477701 0.900397 0.080 Uiso 1 1 calc GR . . . .
H40B H -0.094249 0.367415 0.916257 0.080 Uiso 1 1 calc GR . . . .
H40C H -0.088815 0.390956 0.819944 0.080 Uiso 1 1 calc GR . . . .
C41 C 0.0138(5) 0.5717(6) 0.6304(5) 0.0372(17) Uani 1 1 d . U . . .
H41 H 0.004142 0.517232 0.580677 0.045 Uiso 1 1 calc R . . . .
C42 C -0.0281(6) 0.6672(7) 0.6217(6) 0.048(2) Uani 1 1 d . U . . .
H42 H -0.064413 0.679217 0.566904 0.057 Uiso 1 1 calc R . . . .
C43 C -0.0175(6) 0.7463(7) 0.6932(6) 0.050(2) Uani 1 1 d . U . . .
H43 H -0.046725 0.813452 0.688637 0.060 Uiso 1 1 calc R . . . .
C44 C 0.0371(6) 0.7260(6) 0.7730(5) 0.0451(19) Uani 1 1 d . U . . .
H44 H 0.045246 0.778556 0.823712 0.054 Uiso 1 1 calc R . . . .
C45 C 0.0784(5) 0.6283(6) 0.7758(5) 0.0344(17) Uani 1 1 d . U . . .
H45 H 0.115951 0.615070 0.829898 0.041 Uiso 1 1 calc R . . . .

loop_
_atom_site_aniso_label
_atom_site_aniso_U_11
_atom_site_aniso_U_22
_atom_site_aniso_U_33
_atom_site_aniso_U_23
_atom_site_aniso_U_13
_atom_site_aniso_U_12
Ti 0.0203(7) 0.0268(7) 0.0276(7) 0.0048(6) 0.0056(6) 0.0007(5)
Cl 0.0215(10) 0.0512(13) 0.0437(12) -0.0067(10) 0.0040(9) -0.0066(8)
P1 0.0223(9) 0.0188(9) 0.0215(10) 0.0022(8) 0.0043(8) 0.0010(7)
P2 0.0264(10) 0.0196(9) 0.0249(10) 0.0018(8) 0.0042(8) 0.0026(8)
P3 0.0256(10) 0.0180(9) 0.0262(10) 0.0037(8) 0.0072(8) 0.0018(7)
N1 0.019(3) 0.021(3) 0.020(3) 0.004(2) 0.007(2) -0.004(2)
N2 0.024(3) 0.021(3) 0.019(3) 0.002(2) 0.005(2) -0.002(2)
N3 0.026(3) 0.022(3) 0.029(3) 0.010(2) 0.014(2) -0.002(2)
N4 0.022(3) 0.034(3) 0.042(3) 0.014(3) 0.013(3) 0.012(3)
C1 0.020(4) 0.026(3) 0.029(3) 0.003(3) 0.011(3) 0.003(3)
C2 0.042(4) 0.033(4) 0.027(4) 0.005(3) 0.009(3) 0.007(3)
C3 0.061(5) 0.035(4) 0.034(4) -0.015(3) 0.002(4) -0.005(4)
C4 0.044(5) 0.055(4) 0.026(4) -0.008(3) 0.003(4) 0.000(4)
C5 0.045(5) 0.064(5) 0.030(4) 0.009(4) 0.004(4) 0.006(4)
C6 0.037(4) 0.025(4) 0.030(3) 0.008(3) 0.007(3) 0.000(3)
C7 0.025(3) 0.022(3) 0.017(3) 0.004(3) 0.007(3) 0.004(3)
C8 0.034(4) 0.026(3) 0.032(4) -0.001(3) -0.005(3) 0.002(3)
C9 0.037(4) 0.029(4) 0.052(5) 0.008(4) 0.004(3) 0.000(3)
C10 0.046(4) 0.037(4) 0.037(4) 0.013(4) 0.010(3) 0.013(3)
C11 0.040(4) 0.036(4) 0.023(4) 0.007(3) 0.006(3) 0.013(3)
C12 0.026(4) 0.034(4) 0.027(4) 0.013(3) 0.002(3) 0.004(3)
C13 0.020(3) 0.023(4) 0.024(4) 0.003(3) 0.003(3) -0.001(3)
C14 0.029(3) 0.035(4) 0.024(4) 0.009(3) 0.011(3) 0.009(3)
C15 0.025(3) 0.049(5) 0.035(4) 0.012(4) 0.004(3) 0.011(3)
C16 0.022(4) 0.045(5) 0.036(4) 0.012(3) 0.002(3) 0.004(3)
C17 0.020(3) 0.051(5) 0.035(4) 0.015(4) 0.010(3) 0.004(3)
C18 0.023(3) 0.034(4) 0.026(4) 0.008(3) 0.007(3) 0.001(3)
C19 0.043(4) 0.015(3) 0.026(4) 0.007(3) 0.011(3) 0.002(3)
C20 0.039(4) 0.026(4) 0.030(4) 0.004(3) 0.003(3) 0.009(3)
C21 0.045(4) 0.035(4) 0.036(4) 0.003(3) -0.005(3) 0.009(3)
C22 0.064(5) 0.027(4) 0.033(4) -0.004(3) -0.002(4) 0.006(3)
C23 0.060(5) 0.037(5) 0.039(4) -0.010(3) 0.017(4) 0.007(4)
C24 0.046(4) 0.025(4) 0.038(4) -0.004(3) 0.012(3) -0.003(3)
C25 0.026(3) 0.028(4) 0.030(4) 0.001(3) 0.007(3) 0.004(3)
C26 0.033(4) 0.035(4) 0.047(5) 0.015(4) 0.011(4) 0.008(3)
C27 0.036(4) 0.043(5) 0.054(5) 0.015(4) 0.013(4) 0.017(4)
C28 0.026(4) 0.043(5) 0.053(5) 0.004(4) 0.010(4) 0.011(3)
C29 0.033(4) 0.042(5) 0.037(4) -0.001(3) 0.014(4) 0.003(3)
C30 0.036(4) 0.029(4) 0.032(4) 0.003(3) 0.011(3) 0.007(3)
C31 0.024(4) 0.033(4) 0.024(3) 0.004(3) 0.008(3) 0.005(3)
C32 0.050(5) 0.031(4) 0.032(4) 0.004(3) -0.001(4) -0.009(3)
C33 0.087(6) 0.033(5) 0.050(5) 0.012(4) 0.018(4) -0.009(4)
C34 0.066(6) 0.041(4) 0.053(5) 0.026(4) 0.023(4) 0.022(4)
C35 0.053(5) 0.058(5) 0.033(4) 0.021(4) 0.004(4) 0.015(4)
C36 0.036(4) 0.037(4) 0.031(4) 0.006(3) -0.003(3) -0.004(3)
C37 0.035(4) 0.044(4) 0.034(4) 0.013(3) 0.020(3) -0.001(3)
C38 0.086(7) 0.045(5) 0.077(6) 0.010(5) 0.049(5) -0.012(4)
C39 0.058(5) 0.091(7) 0.036(4) 0.021(5) 0.018(4) 0.021(5)
C40 0.036(4) 0.077(6) 0.053(5) 0.011(5) 0.024(4) 0.012(4)
C41 0.028(4) 0.046(4) 0.044(4) 0.024(4) 0.013(3) 0.008(3)
C42 0.027(4) 0.059(5) 0.069(5) 0.040(4) 0.013(4) 0.015(4)
C43 0.025(4) 0.045(5) 0.088(6) 0.029(4) 0.012(4) 0.010(4)
C44 0.037(4) 0.033(4) 0.071(5) 0.015(4) 0.017(4) 0.009(3)
C45 0.022(4) 0.031(4) 0.051(4) 0.009(3) 0.004(3) 0.007(3)

loop_
_atom_type_symbol
_atom_type_description
_atom_type_scat_dispersion_real
_atom_type_scat_dispersion_imag
_atom_type_scat_source
C C 0.0033 0.0016 'International Tables Vol C Tables 4.2.6.8 and 6.1.1.4'
H H 0.0000 0.0000 'International Tables Vol C Tables 4.2.6.8 and 6.1.1.4'
Cl Cl 0.1484 0.1585 'International Tables Vol C Tables 4.2.6.8 and 6.1.1.4'
N N 0.0061 0.0033 'International Tables Vol C Tables 4.2.6.8 and 6.1.1.4'
P P 0.1023 0.0942 'International Tables Vol C Tables 4.2.6.8 and 6.1.1.4'
Ti Ti 0.2776 0.4457 'International Tables Vol C Tables 4.2.6.8 and 6.1.1.4'

loop_
_geom_angle_atom_site_label_1
_geom_angle_atom_site_label_2
_geom_angle_atom_site_label_3
_geom_angle
_geom_angle_site_symmetry_1
_geom_angle_site_symmetry_3
_geom_angle_publ_flag
N1 Ti Cl 154.32(15) . . ?
N1 Ti N4 82.77(19) . . ?
N2 Ti Cl 93.77(15) . . ?
N2 Ti N1 93.05(19) . . ?
N2 Ti N4 162.16(19) . . ?
N3 Ti Cl 98.36(18) . . ?
N3 Ti N1 104.4(2) . . ?
N3 Ti N2 101.7(2) . . ?
N3 Ti N4 96.1(2) . . ?
N4 Ti Cl 83.19(16) . . ?
N1 P1 P2 107.72(19) . . ?
N1 P1 C7 117.4(3) . . ?
N1 P1 C13 110.9(3) . . ?
C7 P1 P2 102.9(2) . . ?
C13 P1 P2 114.7(2) . . ?
C13 P1 C7 103.3(3) . . ?
P3 P2 P1 99.46(10) . . ?
N2 P3 P2 107.4(2) . . ?
N2 P3 C19 113.7(3) . . ?
N2 P3 C25 114.5(3) . . ?
C19 P3 P2 103.5(2) . . ?
C19 P3 C25 102.2(3) . . ?
C25 P3 P2 115.1(2) . . ?
P1 N1 Ti 111.7(3) . . ?
C1 N1 Ti 126.1(4) . . ?
C1 N1 P1 121.9(4) . . ?
P3 N2 Ti 112.9(3) . . ?
C31 N2 Ti 122.1(4) . . ?
C31 N2 P3 124.8(4) . . ?
C37 N3 Ti 163.7(5) . . ?
C41 N4 Ti 125.3(5) . . ?
C45 N4 Ti 118.3(5) . . ?
C45 N4 C41 116.0(6) . . ?
C2 C1 N1 124.8(6) . . ?
C2 C1 C6 116.7(6) . . ?
C6 C1 N1 118.4(6) . . ?
C1 C2 H2 118.5 . . ?
C1 C2 C3 123.0(7) . . ?
C3 C2 H2 118.5 . . ?
C2 C3 H3 120.3 . . ?
C4 C3 C2 119.5(7) . . ?
C4 C3 H3 120.3 . . ?
C3 C4 H4 120.4 . . ?
C5 C4 C3 119.2(7) . . ?
C5 C4 H4 120.4 . . ?
C4 C5 H5 119.2 . . ?
C4 C5 C6 121.6(7) . . ?
C6 C5 H5 119.2 . . ?
C1 C6 H6 120.0 . . ?
C5 C6 C1 120.0(7) . . ?
C5 C6 H6 120.0 . . ?
C8 C7 P1 121.0(5) . . ?
C12 C7 P1 120.1(5) . . ?
C12 C7 C8 118.8(6) . . ?
C7 C8 H8 119.8 . . ?
C9 C8 C7 120.4(6) . . ?
C9 C8 H8 119.8 . . ?
C8 C9 H9 120.0 . . ?
C8 C9 C10 120.1(7) . . ?
C10 C9 H9 120.0 . . ?
C9 C10 H10 120.3 . . ?
C11 C10 C9 119.4(7) . . ?
C11 C10 H10 120.3 . . ?
C10 C11 H11 119.8 . . ?
C12 C11 C10 120.3(7) . . ?
C12 C11 H11 119.8 . . ?
C7 C12 H12 119.5 . . ?
C11 C12 C7 120.9(6) . . ?
C11 C12 H12 119.5 . . ?
C14 C13 P1 120.5(5) . . ?
C14 C13 C18 118.1(6) . . ?
C18 C13 P1 121.1(5) . . ?
C13 C14 H14 120.1 . . ?
C15 C14 C13 119.8(6) . . ?
C15 C14 H14 120.1 . . ?
C14 C15 H15 119.5 . . ?
C16 C15 C14 121.0(6) . . ?
C16 C15 H15 119.5 . . ?
C15 C16 H16 120.2 . . ?
C15 C16 C17 119.6(6) . . ?
C17 C16 H16 120.2 . . ?
C16 C17 H17 119.6 . . ?
C18 C17 C16 120.7(6) . . ?
C18 C17 H17 119.6 . . ?
C13 C18 H18 119.6 . . ?
C17 C18 C13 120.8(6) . . ?
C17 C18 H18 119.6 . . ?
C20 C19 P3 119.2(5) . . ?
C20 C19 C24 117.9(6) . . ?
C24 C19 P3 122.9(5) . . ?
C19 C20 H20 119.7 . . ?
C21 C20 C19 120.5(7) . . ?
C21 C20 H20 119.7 . . ?
C20 C21 H21 119.2 . . ?
C20 C21 C22 121.6(7) . . ?
C22 C21 H21 119.2 . . ?
C21 C22 H22 120.9 . . ?
C21 C22 C23 118.3(7) . . ?
C23 C22 H22 120.9 . . ?
C22 C23 H23 119.6 . . ?
C24 C23 C22 120.7(7) . . ?
C24 C23 H23 119.6 . . ?
C19 C24 H24 119.6 . . ?
C23 C24 C19 120.9(7) . . ?
C23 C24 H24 119.6 . . ?
C26 C25 P3 122.0(5) . . ?
C26 C25 C30 118.7(6) . . ?
C30 C25 P3 119.2(5) . . ?
C25 C26 H26 119.5 . . ?
C25 C26 C27 121.0(6) . . ?
C27 C26 H26 119.5 . . ?
C26 C27 H27 120.1 . . ?
C28 C27 C26 119.8(7) . . ?
C28 C27 H27 120.1 . . ?
C27 C28 H28 119.5 . . ?
C27 C28 C29 120.9(7) . . ?
C29 C28 H28 119.5 . . ?
C28 C29 H29 120.1 . . ?
C28 C29 C30 119.8(7) . . ?
C30 C29 H29 120.1 . . ?
C25 C30 H30 120.1 . . ?
C29 C30 C25 119.8(6) . . ?
C29 C30 H30 120.1 . . ?
C32 C31 N2 121.9(6) . . ?
C32 C31 C36 118.2(6) . . ?
C36 C31 N2 119.9(6) . . ?
C31 C32 H32 119.8 . . ?
C31 C32 C33 120.5(7) . . ?
C33 C32 H32 119.8 . . ?
C32 C33 H33 119.6 . . ?
C34 C33 C32 120.7(8) . . ?
C34 C33 H33 119.6 . . ?
C33 C34 H34 120.2 . . ?
C33 C34 C35 119.6(7) . . ?
C35 C34 H34 120.2 . . ?
C34 C35 H35 119.8 . . ?
C34 C35 C36 120.5(7) . . ?
C36 C35 H35 119.8 . . ?
C31 C36 H36 119.7 . . ?
C35 C36 C31 120.6(7) . . ?
C35 C36 H36 119.7 . . ?
N3 C37 C38 108.6(6) . . ?
N3 C37 C39 109.9(6) . . ?
N3 C37 C40 108.5(6) . . ?
C38 C37 C39 110.8(7) . . ?
C38 C37 C40 108.9(6) . . ?
C39 C37 C40 110.1(6) . . ?
C37 C38 H38A 109.5 . . ?
C37 C38 H38B 109.5 . . ?
C37 C38 H38C 109.5 . . ?
H38A C38 H38B 109.5 . . ?
H38A C38 H38C 109.5 . . ?
H38B C38 H38C 109.5 . . ?
C37 C39 H39A 109.5 . . ?
C37 C39 H39B 109.5 . . ?
C37 C39 H39C 109.5 . . ?
H39A C39 H39B 109.5 . . ?
H39A C39 H39C 109.5 . . ?
H39B C39 H39C 109.5 . . ?
C37 C40 H40A 109.5 . . ?
C37 C40 H40B 109.5 . . ?
C37 C40 H40C 109.5 . . ?
H40A C40 H40B 109.5 . . ?
H40A C40 H40C 109.5 . . ?
H40B C40 H40C 109.5 . . ?
N4 C41 H41 118.1 . . ?
C42 C41 N4 123.7(8) . . ?
C42 C41 H41 118.1 . . ?
C41 C42 H42 120.4 . . ?
C41 C42 C43 119.3(8) . . ?
C43 C42 H42 120.4 . . ?
C42 C43 H43 120.6 . . ?
C42 C43 C44 118.8(8) . . ?
C44 C43 H43 120.6 . . ?
C43 C44 H44 120.9 . . ?
C45 C44 C43 118.2(8) . . ?
C45 C44 H44 120.9 . . ?
N4 C45 C44 124.0(7) . . ?
N4 C45 H45 118.0 . . ?
C44 C45 H45 118.0 . . ?

loop_
_geom_bond_atom_site_label_1
_geom_bond_atom_site_label_2
_geom_bond_distance
_geom_bond_site_symmetry_2
_geom_bond_publ_flag
Ti Cl 2.424(2) . ?
Ti N1 2.130(5) . ?
Ti N2 2.112(5) . ?
Ti N3 1.686(5) . ?
Ti N4 2.255(5) . ?
P1 P2 2.144(2) . ?
P1 N1 1.623(5) . ?
P1 C7 1.830(6) . ?
P1 C13 1.798(6) . ?
P2 P3 2.139(2) . ?
P3 N2 1.614(5) . ?
P3 C19 1.810(7) . ?
P3 C25 1.816(6) . ?
N1 C1 1.421(8) . ?
N2 C31 1.432(8) . ?
N3 C37 1.468(7) . ?
N4 C41 1.364(8) . ?
N4 C45 1.349(8) . ?
C1 C2 1.377(9) . ?
C1 C6 1.405(8) . ?
C2 H2 0.9500 . ?
C2 C3 1.385(9) . ?
C3 H3 0.9500 . ?
C3 C4 1.378(10) . ?
C4 H4 0.9500 . ?
C4 C5 1.359(10) . ?
C5 H5 0.9500 . ?
C5 C6 1.397(9) . ?
C6 H6 0.9500 . ?
C7 C8 1.389(8) . ?
C7 C12 1.382(8) . ?
C8 H8 0.9500 . ?
C8 C9 1.377(9) . ?
C9 H9 0.9500 . ?
C9 C10 1.389(9) . ?
C10 H10 0.9500 . ?
C10 C11 1.377(9) . ?
C11 H11 0.9500 . ?
C11 C12 1.371(8) . ?
C12 H12 0.9500 . ?
C13 C14 1.399(8) . ?
C13 C18 1.404(8) . ?
C14 H14 0.9500 . ?
C14 C15 1.389(8) . ?
C15 H15 0.9500 . ?
C15 C16 1.370(9) . ?
C16 H16 0.9500 . ?
C16 C17 1.375(9) . ?
C17 H17 0.9500 . ?
C17 C18 1.369(8) . ?
C18 H18 0.9500 . ?
C19 C20 1.395(9) . ?
C19 C24 1.401(9) . ?
C20 H20 0.9500 . ?
C20 C21 1.377(9) . ?
C21 H21 0.9500 . ?
C21 C22 1.381(9) . ?
C22 H22 0.9500 . ?
C22 C23 1.391(10) . ?
C23 H23 0.9500 . ?
C23 C24 1.379(9) . ?
C24 H24 0.9500 . ?
C25 C26 1.374(9) . ?
C25 C30 1.407(8) . ?
C26 H26 0.9500 . ?
C26 C27 1.397(9) . ?
C27 H27 0.9500 . ?
C27 C28 1.362(9) . ?
C28 H28 0.9500 . ?
C28 C29 1.373(9) . ?
C29 H29 0.9500 . ?
C29 C30 1.399(9) . ?
C30 H30 0.9500 . ?
C31 C32 1.375(9) . ?
C31 C36 1.391(9) . ?
C32 H32 0.9500 . ?
C32 C33 1.389(9) . ?
C33 H33 0.9500 . ?
C33 C34 1.355(10) . ?
C34 H34 0.9500 . ?
C34 C35 1.371(10) . ?
C35 H35 0.9500 . ?
C35 C36 1.376(9) . ?
C36 H36 0.9500 . ?
C37 C38 1.521(10) . ?
C37 C39 1.530(9) . ?
C37 C40 1.531(9) . ?
C38 H38A 0.9800 . ?
C38 H38B 0.9800 . ?
C38 H38C 0.9800 . ?
C39 H39A 0.9800 . ?
C39 H39B 0.9800 . ?
C39 H39C 0.9800 . ?
C40 H40A 0.9800 . ?
C40 H40B 0.9800 . ?
C40 H40C 0.9800 . ?
C41 H41 0.9500 . ?
C41 C42 1.357(10) . ?
C42 H42 0.9500 . ?
C42 C43 1.376(11) . ?
C43 H43 0.9500 . ?
C43 C44 1.402(10) . ?
C44 H44 0.9500 . ?
C44 C45 1.368(9) . ?
C45 H45 0.9500 . ?

loop_
_smtbx_masks_void_nr
_smtbx_masks_void_average_x
_smtbx_masks_void_average_y
_smtbx_masks_void_average_z
_smtbx_masks_void_volume
_smtbx_masks_void_count_electrons
_smtbx_masks_void_content
1 -0.209 0.000 0.000 399.9 145.8 ?
